data_2207113
loop_
_publ_author_name
'Fan, Sai-Rong'
'Zhu, Long-Guan'

_publ_section_title
;<i>catena</i>-Poly[[hexakis(1<i>H</i>-benzimidazole)bis(\m^2^-5-sulfonatosalicylato)tricopper(II)]
 octahydrate]
;
_journal_coeditor_code YA6263
_journal_issue 10
_journal_name_full 'Acta Crystallographica Section E'
_journal_page_first m2080
_journal_page_last m2082
_journal_paper_doi 10.1107/S160053680503000X
_journal_volume 61
_journal_year 2005
_chemical_formula_iupac '[Cu3 (C7 H6 N2)6 (C7 H3 S O6)2], 8H2 O'
_chemical_formula_moiety 'C56 H42 Cu3 N12 O12 S2, 8H2 O'
_chemical_formula_sum 'C56 H58 Cu3 N12 O20 S2'
_chemical_formula_weight 1473.88
_chemical_name_systematic
;
 ?
;
_space_group_IT_number 2
_symmetry_cell_setting triclinic
_symmetry_space_group_name_Hall '-P 1'
_symmetry_space_group_name_H-M 'P -1'
_atom_sites_solution_hydrogens geom
_atom_sites_solution_primary direct
_atom_sites_solution_secondary difmap
_audit_creation_method SHELXL-97
_cell_angle_alpha 99.3020(10)
_cell_angle_beta 93.6900(10)
_cell_angle_gamma 107.1550(10)
_cell_formula_units_Z 1
_cell_length_a 11.1489(6)
_cell_length_b 11.9699(6)
_cell_length_c 12.5693(6)
_cell_measurement_reflns_used 5186
_cell_measurement_temperature 295(2)
_cell_measurement_theta_max 27.7
_cell_measurement_theta_min 2.2
_cell_volume 1570.48(14)
_computing_cell_refinement 'SAINT (Bruker, 2002)'
_computing_data_collection 'SMART (Bruker, 2002)'
_computing_data_reduction SAINT
_computing_molecular_graphics 'Ortep-3 for Windows (Farrugia, 1997)'
_computing_publication_material 'WinGX (Farrugia, 1999)'
_computing_structure_refinement 'SHELXL97 (Sheldrick, 1997)'
_computing_structure_solution 'SHELXS97 (Sheldrick, 1997)'
_diffrn_ambient_temperature 295(2)
_diffrn_measured_fraction_theta_full 0.990
_diffrn_measured_fraction_theta_max 0.990
_diffrn_measurement_device_type 'Bruker APEX area-detector diffractometer'
_diffrn_measurement_method '\f and \w scan'
_diffrn_radiation_monochromator graphite
_diffrn_radiation_source 'fine-focus sealed tube'
_diffrn_radiation_type MoK\a
_diffrn_radiation_wavelength 0.71073
_diffrn_reflns_av_R_equivalents 0.020
_diffrn_reflns_av_sigmaI/netI 0.033
_diffrn_reflns_limit_h_max 13
_diffrn_reflns_limit_h_min -13
_diffrn_reflns_limit_k_max 14
_diffrn_reflns_limit_k_min -14
_diffrn_reflns_limit_l_max 14
_diffrn_reflns_limit_l_min -14
_diffrn_reflns_number 11391
_diffrn_reflns_theta_full 25.00
_diffrn_reflns_theta_max 25.0
_diffrn_reflns_theta_min 1.6
_diffrn_standards_decay_% 0
_diffrn_standards_interval_count 0
_diffrn_standards_number 0
_exptl_absorpt_coefficient_mu 1.16
_exptl_absorpt_correction_T_max 0.893
_exptl_absorpt_correction_T_min 0.701
_exptl_absorpt_correction_type multi-scan
_exptl_absorpt_process_details '(SADABS; Bruker, 2002)'
_exptl_crystal_colour green
_exptl_crystal_density_diffrn 1.558
_exptl_crystal_density_method 'not measured'
_exptl_crystal_description block
_exptl_crystal_F_000 755
_exptl_crystal_size_max 0.33
_exptl_crystal_size_mid 0.21
_exptl_crystal_size_min 0.10
_refine_diff_density_max 0.690
_refine_diff_density_min -0.660
_refine_ls_extinction_method none
_refine_ls_goodness_of_fit_ref 1.22
_refine_ls_hydrogen_treatment constr
_refine_ls_matrix_type full
_refine_ls_number_parameters 464
_refine_ls_number_reflns 5475
_refine_ls_number_restraints 24
_refine_ls_restrained_S_all 1.21
_refine_ls_R_factor_all 0.075
_refine_ls_R_factor_gt 0.070
_refine_ls_shift/su_max 0.000
_refine_ls_shift/su_mean <0.001
_refine_ls_structure_factor_coef Fsqd
_refine_ls_weighting_details 'calc w=1/[\s^2^(Fo^2^)+(0.0484P)^2^+6.6709P] where P=(Fo^2^+2Fc^2^)/3'
_refine_ls_weighting_scheme calc
_refine_ls_wR_factor_gt 0.159
_refine_ls_wR_factor_ref 0.161
_reflns_number_gt 5149
_reflns_number_total 5475
_reflns_threshold_expression I>2\s(I)
_cod_data_source_file ya6263.cif
_cod_data_source_block I
_cod_database_code 2207113
_cod_database_fobs_code 2207113

loop_
_symmetry_equiv_pos_as_xyz
'x, y, z'
'-x, -y, -z'

loop_
_atom_site_label
_atom_site_fract_x
_atom_site_fract_y
_atom_site_fract_z
_atom_site_U_iso_or_equiv
_atom_site_adp_type
_atom_site_calc_flag
_atom_site_refinement_flags
_atom_site_occupancy
_atom_site_disorder_assembly
_atom_site_disorder_group
_atom_site_type_symbol
Cu1 0.18297(6) 0.36682(6) 1.21624(5) 0.02564(19) Uani d . 1 . . Cu
Cu2 0.5000 0.5000 1.0000 0.0282(2) Uani d S 1 . . Cu
S1 -0.08891(12) 0.38480(12) 0.67725(10) 0.0262(3) Uani d . 1 . . S
N1 0.0885(4) 0.2634(4) 1.3118(3) 0.0285(10) Uani d . 1 . . N
N2 -0.0283(5) 0.1999(4) 1.4381(4) 0.0344(11) Uani d . 1 . . N
H2 -0.0675 0.2022 1.4947 0.041 Uiso calc R 1 . . H
N3 0.3475(4) 0.3837(4) 1.3016(4) 0.0315(10) Uani d . 1 . . N
N4 0.4885(5) 0.3356(5) 1.4015(4) 0.0491(14) Uani d . 1 . . N
H4 0.5202 0.2945 1.4385 0.059 Uiso calc R 1 . . H
N5 0.5021(4) 0.6571(4) 0.9636(4) 0.0333(11) Uani d . 1 . . N
N6 0.4524(6) 0.7702(6) 0.8570(5) 0.0578(16) Uani d . 1 . . N
H6 0.4125 0.7902 0.8061 0.069 Uiso calc R 1 . . H
O1 0.2765(3) 0.4331(4) 1.1046(3) 0.0314(9) Uani d . 1 . . O
O2 0.3212(3) 0.4406(4) 0.9388(3) 0.0324(9) Uani d . 1 . . O
O3 0.0252(3) 0.3294(3) 1.1263(3) 0.0301(8) Uani d . 1 . . O
O4 -0.1757(4) 0.4552(4) 0.6815(3) 0.0361(9) Uani d . 1 . . O
O5 0.0276(4) 0.4398(4) 0.6355(3) 0.0398(10) Uani d . 1 . . O
O6 -0.1529(4) 0.2634(3) 0.6171(3) 0.0359(9) Uani d . 1 . . O
O1W 0.1746(4) 0.6734(5) 0.7493(4) 0.0532(12) Uani d D 1 . . O
O2W 0.5983(7) 0.2051(7) 1.5237(8) 0.112(3) Uani d D 1 . . O
O3W 0.3372(10) 0.8597(10) 0.6903(8) 0.141(3) Uani d D 1 . . O
O4W 0.300(2) 0.015(2) 1.399(3) 0.183(11) Uani d PD 0.50 . . O
O5W' 0.575(6) 0.963(5) 1.395(5) 0.14(2) Uani d PU 0.159(17) A 1 O
O5W 0.501(3) 0.906(2) 1.287(2) 0.133(11) Uani d PU 0.341(17) A 2 O
C1 0.0522(5) 0.1398(5) 1.2926(4) 0.0295(12) Uani d . 1 . . C
C2 0.0822(6) 0.0598(6) 1.2137(5) 0.0451(15) Uani d . 1 . . C
H2C 0.1318 0.0858 1.1603 0.054 Uiso calc R 1 . . H
C3 0.0352(8) -0.0601(6) 1.2178(7) 0.060(2) Uani d . 1 . . C
H3 0.0548 -0.1156 1.1669 0.072 Uiso calc R 1 . . H
C4 -0.0404(7) -0.0991(6) 1.2960(6) 0.0575(19) Uani d . 1 . . C
H4C -0.0707 -0.1803 1.2959 0.069 Uiso calc R 1 . . H
C5 -0.0719(6) -0.0212(6) 1.3739(5) 0.0470(16) Uani d . 1 . . C
H5 -0.1239 -0.0479 1.4255 0.056 Uiso calc R 1 . . H
C6 -0.0224(5) 0.0993(5) 1.3719(4) 0.0314(12) Uani d . 1 . . C
C7 0.0381(5) 0.2941(5) 1.3987(4) 0.0310(12) Uani d . 1 . . C
H7 0.0473 0.3726 1.4296 0.037 Uiso calc R 1 . . H
C8 0.4599(5) 0.4778(6) 1.3205(4) 0.0358(13) Uani d . 1 . . C
C9 0.4917(6) 0.5878(6) 1.2901(5) 0.0460(16) Uani d . 1 . . C
H9 0.4336 0.6107 1.2494 0.055 Uiso calc R 1 . . H
C10 0.6126(7) 0.6616(7) 1.3226(6) 0.061(2) Uani d . 1 . . C
H10 0.6366 0.7361 1.3033 0.074 Uiso calc R 1 . . H
C11 0.7014(6) 0.6285(8) 1.3841(6) 0.062(2) Uani d . 1 . . C
H11 0.7828 0.6813 1.4038 0.074 Uiso calc R 1 . . H
C12 0.6717(6) 0.5226(7) 1.4151(6) 0.0534(18) Uani d . 1 . . C
H12 0.7304 0.5008 1.4562 0.064 Uiso calc R 1 . . H
C13 0.5499(6) 0.4475(6) 1.3831(5) 0.0404(15) Uani d . 1 . . C
C14 0.3711(6) 0.3028(6) 1.3513(5) 0.0417(15) Uani d . 1 . . C
H14 0.3117 0.2296 1.3515 0.050 Uiso calc R 1 . . H
C15 0.5868(5) 0.7720(5) 0.9938(5) 0.0384(14) Uani d . 1 . . C
C16 0.6869(7) 0.8229(6) 1.0766(6) 0.0550(18) Uani d . 1 . . C
H16 0.7096 0.7774 1.1229 0.066 Uiso calc R 1 . . H
C17 0.7509(8) 0.9415(7) 1.0877(8) 0.074(2) Uani d . 1 . . C
H17 0.8176 0.9770 1.1428 0.089 Uiso calc R 1 . . H
C18 0.7184(9) 1.0092(7) 1.0190(9) 0.082(3) Uani d . 1 . . C
H18 0.7646 1.0895 1.0287 0.098 Uiso calc R 1 . . H
C19 0.6211(10) 0.9629(7) 0.9371(8) 0.075(3) Uani d . 1 . . C
H19 0.6000 1.0094 0.8909 0.090 Uiso calc R 1 . . H
C20 0.5560(7) 0.8442(6) 0.9265(6) 0.0493(17) Uani d . 1 . . C
C21 0.4249(6) 0.6621(6) 0.8824(5) 0.0427(15) Uani d . 1 . . C
H21 0.3582 0.5972 0.8463 0.051 Uiso calc R 1 . . H
C22 0.2406(5) 0.4197(4) 1.0050(4) 0.0245(11) Uani d . 1 . . C
C23 0.1051(5) 0.3828(4) 0.9614(4) 0.0225(10) Uani d . 1 . . C
C24 0.0071(5) 0.3452(4) 1.0261(4) 0.0220(10) Uani d . 1 . . C
C25 -0.1185(5) 0.3222(5) 0.9793(4) 0.0263(11) Uani d . 1 . . C
H25 -0.1842 0.2978 1.0208 0.032 Uiso calc R 1 . . H
C26 -0.1467(5) 0.3346(5) 0.8754(4) 0.0276(11) Uani d . 1 . . C
H26 -0.2303 0.3193 0.8472 0.033 Uiso calc R 1 . . H
C27 -0.0496(5) 0.3703(4) 0.8115(4) 0.0215(10) Uani d . 1 . . C
C28 0.0741(5) 0.3941(4) 0.8544(4) 0.0230(11) Uani d . 1 . . C
H28 0.1385 0.4182 0.8117 0.028 Uiso calc R 1 . . H
H1B 0.121(5) 0.678(6) 0.794(5) 0.080 Uiso d D 1 . . H
H1A 0.147(6) 0.607(4) 0.705(5) 0.080 Uiso d D 1 . . H
H2A 0.557(6) 0.146(6) 1.551(6) 0.080 Uiso d D 1 . . H
H2B 0.674(3) 0.231(6) 1.555(6) 0.080 Uiso d D 1 . . H
H3A 0.379(8) 0.933(2) 0.693(6) 0.080 Uiso d D 1 . . H
H3B 0.320(9) 0.825(6) 0.623(2) 0.080 Uiso d D 1 . . H
H4A 0.330(15) 0.033(17) 1.465(3) 0.080 Uiso d PD 0.50 . . H
H4B 0.345(16) -0.019(19) 1.362(10) 0.080 Uiso d PD 0.50 . . H

loop_
_atom_site_aniso_label
_atom_site_aniso_U_11
_atom_site_aniso_U_22
_atom_site_aniso_U_33
_atom_site_aniso_U_12
_atom_site_aniso_U_13
_atom_site_aniso_U_23
Cu1 0.0226(3) 0.0338(4) 0.0210(3) 0.0094(3) 0.0008(2) 0.0063(3)
Cu2 0.0166(4) 0.0405(6) 0.0258(5) 0.0042(4) 0.0020(3) 0.0104(4)
S1 0.0270(7) 0.0324(7) 0.0194(6) 0.0114(6) -0.0002(5) 0.0021(5)
N1 0.028(2) 0.035(3) 0.023(2) 0.011(2) 0.0018(18) 0.0057(19)
N2 0.040(3) 0.038(3) 0.025(2) 0.011(2) 0.008(2) 0.005(2)
N3 0.023(2) 0.045(3) 0.028(2) 0.011(2) 0.0006(18) 0.009(2)
N4 0.039(3) 0.068(4) 0.047(3) 0.027(3) -0.008(2) 0.015(3)
N5 0.027(2) 0.038(3) 0.037(3) 0.011(2) 0.003(2) 0.011(2)
N6 0.073(4) 0.065(4) 0.049(4) 0.040(3) -0.006(3) 0.019(3)
O1 0.0195(18) 0.052(2) 0.0191(19) 0.0058(17) 0.0010(14) 0.0057(16)
O2 0.0168(17) 0.050(2) 0.027(2) 0.0023(17) 0.0011(15) 0.0148(17)
O3 0.0215(18) 0.045(2) 0.0234(19) 0.0059(16) 0.0029(14) 0.0120(17)
O4 0.039(2) 0.044(2) 0.028(2) 0.0200(19) -0.0031(17) 0.0042(17)
O5 0.036(2) 0.054(3) 0.028(2) 0.011(2) 0.0047(17) 0.0108(19)
O6 0.042(2) 0.035(2) 0.026(2) 0.0103(18) -0.0023(17) -0.0050(16)
O1W 0.033(2) 0.078(4) 0.047(3) 0.015(2) 0.004(2) 0.014(2)
O2W 0.071(4) 0.102(6) 0.154(7) 0.021(4) -0.040(5) 0.036(5)
O3W 0.118(8) 0.161(9) 0.145(8) 0.028(7) -0.007(7) 0.074(7)
O4W 0.124(17) 0.124(18) 0.29(3) 0.002(12) -0.067(18) 0.12(2)
O5W' 0.14(2) 0.14(2) 0.14(2) 0.042(7) 0.016(3) 0.026(4)
O5W 0.134(11) 0.133(11) 0.133(11) 0.041(4) 0.0156(17) 0.026(2)
C1 0.029(3) 0.031(3) 0.029(3) 0.013(2) 0.001(2) 0.004(2)
C2 0.049(4) 0.048(4) 0.036(3) 0.016(3) 0.012(3) -0.001(3)
C3 0.072(5) 0.039(4) 0.069(5) 0.024(4) 0.014(4) -0.003(4)
C4 0.071(5) 0.034(4) 0.068(5) 0.017(3) 0.009(4) 0.009(3)
C5 0.054(4) 0.040(4) 0.045(4) 0.009(3) 0.002(3) 0.015(3)
C6 0.033(3) 0.036(3) 0.028(3) 0.015(2) 0.001(2) 0.007(2)
C7 0.038(3) 0.030(3) 0.026(3) 0.014(2) -0.002(2) 0.004(2)
C8 0.027(3) 0.057(4) 0.023(3) 0.014(3) 0.002(2) 0.005(3)
C9 0.037(3) 0.060(4) 0.034(3) 0.007(3) -0.002(3) 0.009(3)
C10 0.054(5) 0.069(5) 0.052(4) 0.001(4) 0.007(4) 0.019(4)
C11 0.028(3) 0.090(6) 0.051(4) -0.001(4) -0.001(3) 0.003(4)
C12 0.030(3) 0.083(6) 0.044(4) 0.015(4) 0.001(3) 0.009(4)
C13 0.032(3) 0.063(4) 0.026(3) 0.017(3) 0.005(2) 0.004(3)
C14 0.036(3) 0.049(4) 0.042(4) 0.016(3) -0.003(3) 0.011(3)
C15 0.032(3) 0.039(3) 0.046(4) 0.013(3) 0.008(3) 0.011(3)
C16 0.049(4) 0.047(4) 0.063(5) 0.009(3) -0.004(3) 0.010(3)
C17 0.064(5) 0.046(5) 0.098(7) 0.006(4) -0.010(5) 0.005(4)
C18 0.086(7) 0.038(4) 0.115(8) 0.009(4) 0.011(6) 0.014(5)
C19 0.105(7) 0.050(5) 0.085(6) 0.035(5) 0.017(6) 0.029(5)
C20 0.057(4) 0.049(4) 0.051(4) 0.026(3) 0.011(3) 0.014(3)
C21 0.036(3) 0.050(4) 0.044(4) 0.019(3) 0.002(3) 0.007(3)
C22 0.021(2) 0.024(3) 0.028(3) 0.005(2) 0.004(2) 0.006(2)
C23 0.022(3) 0.018(2) 0.025(3) 0.006(2) -0.001(2) 0.000(2)
C24 0.026(3) 0.018(2) 0.023(3) 0.008(2) 0.002(2) 0.005(2)
C25 0.024(3) 0.030(3) 0.024(3) 0.007(2) 0.005(2) 0.003(2)
C26 0.022(3) 0.029(3) 0.031(3) 0.009(2) -0.003(2) 0.003(2)
C27 0.026(3) 0.020(2) 0.018(2) 0.009(2) -0.001(2) 0.0009(19)
C28 0.022(2) 0.025(3) 0.020(2) 0.004(2) 0.004(2) 0.003(2)

loop_
_atom_type_symbol
_atom_type_description
_atom_type_scat_dispersion_real
_atom_type_scat_dispersion_imag
_atom_type_scat_source
C C 0.0033 0.0016 'International Tables Vol C Tables 4.2.6.8 and 6.1.1.4'
H H 0.0000 0.0000 'International Tables Vol C Tables 4.2.6.8 and 6.1.1.4'
Cu Cu 0.3201 1.2651 'International Tables Vol C Tables 4.2.6.8 and 6.1.1.4'
N N 0.0061 0.0033 'International Tables Vol C Tables 4.2.6.8 and 6.1.1.4'
O O 0.0106 0.0060 'International Tables Vol C Tables 4.2.6.8 and 6.1.1.4'
S S 0.1246 0.1234 'International Tables Vol C Tables 4.2.6.8 and 6.1.1.4'

loop_
_geom_angle_atom_site_label_1
_geom_angle_atom_site_label_2
_geom_angle_atom_site_label_3
_geom_angle_site_symmetry_1
_geom_angle_site_symmetry_3
_geom_angle
_geom_angle_publ_flag
O3 Cu1 O1 . . 91.45(15) yes
O3 Cu1 N1 . . 87.16(16) yes
O1 Cu1 N1 . . 166.81(18) yes
O3 Cu1 N3 . . 172.30(18) yes
O1 Cu1 N3 . . 88.85(17) yes
N1 Cu1 N3 . . 90.79(18) yes
O3 Cu1 O4 . 2_567 97.02(15) yes
O1 Cu1 O4 . 2_567 97.76(16) yes
N1 Cu1 O4 . 2_567 95.42(16) yes
N3 Cu1 O4 . 2_567 90.56(17) yes
O2 Cu2 O2 . 2_667 180.0000(10) yes
O2 Cu2 N5 . . 87.02(17) yes
O2 Cu2 N5 2_667 . 92.98(17) yes
O2 Cu2 N5 . 2_667 92.98(17) no
O2 Cu2 N5 2_667 2_667 87.02(17) no
N5 Cu2 N5 . 2_667 180.0000(10) yes
O5 S1 O4 . . 113.4(3) yes
O5 S1 O6 . . 112.0(2) yes
O4 S1 O6 . . 110.3(2) yes
O5 S1 C27 . . 107.6(2) ?
O4 S1 C27 . . 107.3(2) ?
O6 S1 C27 . . 105.9(2) ?
C7 N1 C1 . . 105.5(5) ?
C7 N1 Cu1 . . 128.5(4) ?
C1 N1 Cu1 . . 125.7(3) ?
C7 N2 C6 . . 107.7(5) ?
C7 N2 H2 . . 126.1 ?
C6 N2 H2 . . 126.1 ?
C14 N3 C8 . . 105.0(5) ?
C14 N3 Cu1 . . 125.4(4) ?
C8 N3 Cu1 . . 129.7(4) ?
C14 N4 C13 . . 107.4(5) ?
C14 N4 H4 . . 126.3 ?
C13 N4 H4 . . 126.3 ?
C21 N5 C15 . . 105.1(5) ?
C21 N5 Cu2 . . 120.4(4) ?
C15 N5 Cu2 . . 133.3(4) ?
C21 N6 C20 . . 108.0(5) ?
C21 N6 H6 . . 126.0 ?
C20 N6 H6 . . 126.0 ?
C22 O1 Cu1 . . 128.8(3) ?
C22 O2 Cu2 . . 116.9(3) ?
C24 O3 Cu1 . . 127.9(3) ?
S1 O4 Cu1 . 2_567 136.4(2) ?
H1B O1W H1A . . 109(6) ?
H2A O2W H2B . . 109(7) ?
H3A O3W H3B . . 108(7) ?
H4A O4W H4B . . 109.4(19) ?
N1 C1 C2 . . 130.5(5) ?
N1 C1 C6 . . 108.8(5) ?
C2 C1 C6 . . 120.6(5) ?
C3 C2 C1 . . 117.2(6) ?
C3 C2 H2C . . 121.4 ?
C1 C2 H2C . . 121.4 ?
C4 C3 C2 . . 121.5(6) ?
C4 C3 H3 . . 119.3 ?
C2 C3 H3 . . 119.3 ?
C5 C4 C3 . . 121.9(7) ?
C5 C4 H4C . . 119.0 ?
C3 C4 H4C . . 119.0 ?
C4 C5 C6 . . 116.8(6) ?
C4 C5 H5 . . 121.6 ?
C6 C5 H5 . . 121.6 ?
N2 C6 C5 . . 132.8(6) ?
N2 C6 C1 . . 105.3(5) ?
C5 C6 C1 . . 121.9(5) ?
N1 C7 N2 . . 112.6(5) ?
N1 C7 H7 . . 123.7 ?
N2 C7 H7 . . 123.7 ?
C9 C8 N3 . . 131.6(5) ?
C9 C8 C13 . . 119.6(6) ?
N3 C8 C13 . . 108.8(6) ?
C10 C9 C8 . . 117.0(6) ?
C10 C9 H9 . . 121.5 ?
C8 C9 H9 . . 121.5 ?
C9 C10 C11 . . 122.2(7) ?
C9 C10 H10 . . 118.9 ?
C11 C10 H10 . . 118.9 ?
C12 C11 C10 . . 121.5(7) ?
C12 C11 H11 . . 119.3 ?
C10 C11 H11 . . 119.3 ?
C11 C12 C13 . . 116.8(7) ?
C11 C12 H12 . . 121.6 ?
C13 C12 H12 . . 121.6 ?
N4 C13 C12 . . 131.9(6) ?
N4 C13 C8 . . 105.3(5) ?
C12 C13 C8 . . 122.8(7) ?
N3 C14 N4 . . 113.5(6) ?
N3 C14 H14 . . 123.2 ?
N4 C14 H14 . . 123.2 ?
C16 C15 N5 . . 132.1(6) ?
C16 C15 C20 . . 118.8(6) ?
N5 C15 C20 . . 109.1(6) ?
C17 C16 C15 . . 118.2(7) ?
C17 C16 H16 . . 120.9 ?
C15 C16 H16 . . 120.9 ?
C16 C17 C18 . . 121.2(8) ?
C16 C17 H17 . . 119.4 ?
C18 C17 H17 . . 119.4 ?
C19 C18 C17 . . 122.4(8) ?
C19 C18 H18 . . 118.8 ?
C17 C18 H18 . . 118.8 ?
C18 C19 C20 . . 116.4(8) ?
C18 C19 H19 . . 121.8 ?
C20 C19 H19 . . 121.8 ?
C19 C20 N6 . . 132.2(7) ?
C19 C20 C15 . . 123.0(7) ?
N6 C20 C15 . . 104.9(6) ?
N5 C21 N6 . . 112.9(6) ?
N5 C21 H21 . . 123.6 ?
N6 C21 H21 . . 123.6 ?
O1 C22 O2 . . 120.0(5) ?
O1 C22 C23 . . 122.2(4) ?
O2 C22 C23 . . 117.7(4) ?
C28 C23 C24 . . 119.3(4) ?
C28 C23 C22 . . 118.3(4) ?
C24 C23 C22 . . 122.3(4) ?
O3 C24 C23 . . 124.4(4) ?
O3 C24 C25 . . 118.0(4) ?
C23 C24 C25 . . 117.6(4) ?
C26 C25 C24 . . 122.2(5) ?
C26 C25 H25 . . 118.9 ?
C24 C25 H25 . . 118.9 ?
C25 C26 C27 . . 119.9(5) ?
C25 C26 H26 . . 120.1 ?
C27 C26 H26 . . 120.1 ?
C28 C27 C26 . . 119.6(4) ?
C28 C27 S1 . . 121.5(4) ?
C26 C27 S1 . . 118.9(4) ?
C27 C28 C23 . . 121.4(5) ?
C27 C28 H28 . . 119.3 ?
C23 C28 H28 . . 119.3 ?

loop_
_geom_bond_atom_site_label_1
_geom_bond_atom_site_label_2
_geom_bond_site_symmetry_2
_geom_bond_distance
_geom_bond_publ_flag
Cu1 O1 . 1.935(4) no
Cu1 O3 . 1.920(3) no
Cu1 O4 2_567 2.330(4) no
Cu1 N1 . 1.990(4) no
Cu1 N3 . 2.004(4) no
Cu2 O2 . 1.965(3) no
Cu2 O2 2_667 1.965(3) no
Cu2 N5 . 2.000(5) no
Cu2 N5 2_667 2.000(5) no
S1 O5 . 1.446(4) no
S1 O4 . 1.457(4) no
S1 O6 . 1.469(4) no
S1 C27 . 1.765(5) ?
N1 C7 . 1.309(7) ?
N1 C1 . 1.390(7) ?
N2 C7 . 1.342(7) ?
N2 C6 . 1.370(7) ?
N2 H2 . 0.8600 ?
N3 C14 . 1.313(8) ?
N3 C8 . 1.392(7) ?
N4 C14 . 1.332(8) ?
N4 C13 . 1.377(9) ?
N4 H4 . 0.8600 ?
N5 C21 . 1.312(8) ?
N5 C15 . 1.396(8) ?
N6 C21 . 1.336(9) ?
N6 C20 . 1.377(9) ?
N6 H6 . 0.8600 ?
O1 C22 . 1.260(6) ?
O2 C22 . 1.262(6) ?
O3 C24 . 1.316(6) ?
O4 Cu1 2_567 2.330(4) ?
O1W H1B . 0.85(6) ?
O1W H1A . 0.85(5) ?
O2W H2A . 0.86(7) ?
O2W H2B . 0.85(5) ?
O3W H3A . 0.86(4) ?
O3W H3B . 0.86(3) ?
O4W H4A . 0.850(11) ?
O4W H4B . 0.853(10) ?
C1 C2 . 1.392(8) ?
C1 C6 . 1.394(8) ?
C2 C3 . 1.386(10) ?
C2 H2C . 0.9300 ?
C3 C4 . 1.384(10) ?
C3 H3 . 0.9300 ?
C4 C5 . 1.377(10) ?
C4 H4C . 0.9300 ?
C5 C6 . 1.388(8) ?
C5 H5 . 0.9300 ?
C7 H7 . 0.9300 ?
C8 C9 . 1.383(9) ?
C8 C13 . 1.400(8) ?
C9 C10 . 1.368(10) ?
C9 H9 . 0.9300 ?
C10 C11 . 1.402(11) ?
C10 H10 . 0.9300 ?
C11 C12 . 1.341(11) ?
C11 H11 . 0.9300 ?
C12 C13 . 1.382(9) ?
C12 H12 . 0.9300 ?
C14 H14 . 0.9300 ?
C15 C16 . 1.395(9) ?
C15 C20 . 1.397(9) ?
C16 C17 . 1.366(10) ?
C16 H16 . 0.9300 ?
C17 C18 . 1.376(12) ?
C17 H17 . 0.9300 ?
C18 C19 . 1.365(13) ?
C18 H18 . 0.9300 ?
C19 C20 . 1.372(11) ?
C19 H19 . 0.9300 ?
C21 H21 . 0.9300 ?
C22 C23 . 1.483(7) ?
C23 C28 . 1.405(7) ?
C23 C24 . 1.413(7) ?
C24 C25 . 1.414(7) ?
C25 C26 . 1.366(7) ?
C25 H25 . 0.9300 ?
C26 C27 . 1.395(7) ?
C26 H26 . 0.9300 ?
C27 C28 . 1.377(7) ?
C28 H28 . 0.9300 ?

loop_
_geom_hbond_atom_site_label_D
_geom_hbond_atom_site_label_H
_geom_hbond_atom_site_label_A
_geom_hbond_site_symmetry_A
_geom_hbond_distance_DH
_geom_hbond_distance_HA
_geom_hbond_distance_DA
_geom_hbond_angle_DHA
_geom_hbond_publ_flag
N2 H2 O6 1_556 0.86 2.01 2.836(6) 160.5 yes
N4 H4 O2W . 0.86 1.96 2.822(8) 177.9 yes
N6 H6 O3W . 0.86 2.04 2.894(10) 172.0 yes
N6 H6 O1W . 0.86 2.60 3.099(8) 118.4 yes
O1W H1B O3 2_567 0.85(6) 1.96(6) 2.798(6) 170(7) yes
O2W H2A O5W' 2_668 0.86(7) 1.90(7) 2.73(6) 162(8) yes
O2W H2A O5W 2_668 0.86(7) 2.31(6) 3.03(3) 142(8) yes
O2W H2B O6 1_656 0.85(5) 1.94(5) 2.781(8) 170(8) yes
O3W H3A O5W' 2_677 0.86(4) 1.78(7) 2.50(6) 140(7) yes
O3W H3A O5W 2_677 0.86(4) 1.96(4) 2.81(3) 169(9) yes
O3W H3B O2W 2_667 0.86(3) 2.14(6) 2.874(16) 144(8) yes
O4W H4A O5W' 2_668 0.850(11) 1.98(9) 2.80(7) 163(16) yes
O4W H4B O5W 1_545 0.853(10) 2.36(6) 3.20(4) 169(16) yes

loop_
_geom_torsion_atom_site_label_1
_geom_torsion_atom_site_label_2
_geom_torsion_atom_site_label_3
_geom_torsion_atom_site_label_4
_geom_torsion_site_symmetry_1
_geom_torsion_site_symmetry_4
_geom_torsion
O3 Cu1 N1 C7 . . -94.1(5)
O1 Cu1 N1 C7 . . -178.4(6)
N3 Cu1 N1 C7 . . 93.3(5)
O4 Cu1 N1 C7 2_567 . 2.7(5)
O3 Cu1 N1 C1 . . 79.2(4)
O1 Cu1 N1 C1 . . -5.0(10)
N3 Cu1 N1 C1 . . -93.3(4)
O4 Cu1 N1 C1 2_567 . 176.0(4)
O1 Cu1 N3 C14 . . -135.7(5)
N1 Cu1 N3 C14 . . 31.1(5)
O4 Cu1 N3 C14 2_567 . 126.6(5)
O1 Cu1 N3 C8 . . 43.1(5)
N1 Cu1 N3 C8 . . -150.1(5)
O4 Cu1 N3 C8 2_567 . -54.7(5)
O2 Cu2 N5 C21 . . -28.0(4)
O2 Cu2 N5 C21 2_667 . 152.0(4)
O2 Cu2 N5 C15 . . 166.1(5)
O2 Cu2 N5 C15 2_667 . -13.9(5)
O3 Cu1 O1 C22 . . -17.0(5)
N1 Cu1 O1 C22 . . 66.8(9)
N3 Cu1 O1 C22 . . 155.3(5)
O4 Cu1 O1 C22 2_567 . -114.3(5)
N5 Cu2 O2 C22 . . -109.0(4)
N5 Cu2 O2 C22 2_667 . 71.0(4)
O1 Cu1 O3 C24 . . 2.4(4)
N1 Cu1 O3 C24 . . -164.4(4)
O4 Cu1 O3 C24 2_567 . 100.4(4)
O5 S1 O4 Cu1 . 2_567 -70.1(4)
O6 S1 O4 Cu1 . 2_567 163.4(3)
C27 S1 O4 Cu1 . 2_567 48.5(4)
C7 N1 C1 C2 . . -177.4(6)
Cu1 N1 C1 C2 . . 8.0(8)
C7 N1 C1 C6 . . 0.3(6)
Cu1 N1 C1 C6 . . -174.3(4)
N1 C1 C2 C3 . . 177.4(6)
C6 C1 C2 C3 . . -0.1(9)
C1 C2 C3 C4 . . 1.1(11)
C2 C3 C4 C5 . . -0.4(12)
C3 C4 C5 C6 . . -1.2(11)
C7 N2 C6 C5 . . 179.5(6)
C7 N2 C6 C1 . . 0.7(6)
C4 C5 C6 N2 . . -176.4(6)
C4 C5 C6 C1 . . 2.2(9)
N1 C1 C6 N2 . . -0.6(6)
C2 C1 C6 N2 . . 177.3(5)
N1 C1 C6 C5 . . -179.6(5)
C2 C1 C6 C5 . . -1.6(9)
C1 N1 C7 N2 . . 0.2(6)
Cu1 N1 C7 N2 . . 174.6(4)
C6 N2 C7 N1 . . -0.6(6)
C14 N3 C8 C9 . . -178.8(6)
Cu1 N3 C8 C9 . . 2.2(9)
C14 N3 C8 C13 . . 0.2(6)
Cu1 N3 C8 C13 . . -178.8(4)
N3 C8 C9 C10 . . 179.8(6)
C13 C8 C9 C10 . . 0.9(9)
C8 C9 C10 C11 . . 0.0(11)
C9 C10 C11 C12 . . -0.6(12)
C10 C11 C12 C13 . . 0.4(11)
C14 N4 C13 C12 . . -179.5(7)
C14 N4 C13 C8 . . 0.8(7)
C11 C12 C13 N4 . . -179.1(7)
C11 C12 C13 C8 . . 0.5(10)
C9 C8 C13 N4 . . 178.5(5)
N3 C8 C13 N4 . . -0.6(6)
C9 C8 C13 C12 . . -1.2(9)
N3 C8 C13 C12 . . 179.7(6)
C8 N3 C14 N4 . . 0.3(7)
Cu1 N3 C14 N4 . . 179.4(4)
C13 N4 C14 N3 . . -0.7(7)
C21 N5 C15 C16 . . 177.5(7)
Cu2 N5 C15 C16 . . -15.1(10)
C21 N5 C15 C20 . . -0.2(7)
Cu2 N5 C15 C20 . . 167.2(4)
N5 C15 C16 C17 . . -177.8(7)
C20 C15 C16 C17 . . -0.3(11)
C15 C16 C17 C18 . . -0.4(13)
C16 C17 C18 C19 . . 0.5(16)
C17 C18 C19 C20 . . 0.2(15)
C18 C19 C20 N6 . . 177.7(8)
C18 C19 C20 C15 . . -0.9(13)
C21 N6 C20 C19 . . -178.8(8)
C21 N6 C20 C15 . . 0.0(7)
C16 C15 C20 C19 . . 1.0(11)
N5 C15 C20 C19 . . 179.0(7)
C16 C15 C20 N6 . . -177.9(6)
N5 C15 C20 N6 . . 0.1(7)
C15 N5 C21 N6 . . 0.2(7)
Cu2 N5 C21 N6 . . -169.2(4)
C20 N6 C21 N5 . . -0.1(8)
Cu1 O1 C22 O2 . . -160.2(4)
Cu1 O1 C22 C23 . . 21.5(7)
Cu2 O2 C22 O1 . . -2.5(7)
Cu2 O2 C22 C23 . . 175.9(3)
O1 C22 C23 C28 . . 166.8(5)
O2 C22 C23 C28 . . -11.5(7)
O1 C22 C23 C24 . . -8.5(8)
O2 C22 C23 C24 . . 173.2(5)
Cu1 O3 C24 C23 . . 6.8(7)
Cu1 O3 C24 C25 . . -173.6(3)
C28 C23 C24 O3 . . 178.7(5)
C22 C23 C24 O3 . . -6.1(8)
C28 C23 C24 C25 . . -0.9(7)
C22 C23 C24 C25 . . 174.4(5)
O3 C24 C25 C26 . . -179.2(5)
C23 C24 C25 C26 . . 0.4(7)
C24 C25 C26 C27 . . 0.4(8)
C25 C26 C27 C28 . . -0.8(7)
C25 C26 C27 S1 . . 179.7(4)
O5 S1 C27 C28 . . -8.2(5)
O4 S1 C27 C28 . . -130.6(4)
O6 S1 C27 C28 . . 111.7(4)
O5 S1 C27 C26 . . 171.3(4)
O4 S1 C27 C26 . . 48.9(5)
O6 S1 C27 C26 . . -68.8(4)
C26 C27 C28 C23 . . 0.3(7)
S1 C27 C28 C23 . . 179.8(4)
C24 C23 C28 C27 . . 0.5(7)
C22 C23 C28 C27 . . -174.9(4)
